data_7154142
loop_
_publ_author_name
'Chen, Rongshun'
'Xu, Silong'
'Fan, Xia'
'Li, Hanyuan'
'Tang, Yuhai'
'He, Zhengjie'

_publ_section_title
;
 Construction of dispirocyclohexanes via amine-catalyzed [2 + 2 + 2]
 annulations of Morita-Baylis-Hillman acetates with exocyclic alkenes.
;
_journal_issue 2
_journal_name_full 'Organic &amp; biomolecular chemistry'
_journal_page_first 398
_journal_page_last 408
_journal_paper_doi 10.1039/c4ob01927j
_journal_volume 13
_journal_year 2015
_chemical_formula_sum 'C43.25 H32.5 Cl0.5 F6 O6'
_chemical_formula_weight 779.92
_chemical_name_systematic
; 
 ? 
;
_space_group_IT_number 14
_symmetry_cell_setting monoclinic
_symmetry_space_group_name_Hall '-P 2ybc'
_symmetry_space_group_name_H-M 'P 1 21/c 1'
_atom_sites_solution_hydrogens geom
_atom_sites_solution_primary direct
_atom_sites_solution_secondary difmap
_audit_creation_method SHELXL-97
_cell_angle_alpha 90.00
_cell_angle_beta 92.65(3)
_cell_angle_gamma 90.00
_cell_formula_units_Z 4
_cell_length_a 12.174(2)
_cell_length_b 21.206(4)
_cell_length_c 14.570(3)
_cell_measurement_reflns_used 7748
_cell_measurement_temperature 173(2)
_cell_measurement_theta_max 27.9344
_cell_measurement_theta_min 1.6971
_cell_volume 3757.4(12)
_computing_cell_refinement crystalclear
_computing_data_collection crystalclear
_computing_data_reduction crystalclear
_computing_molecular_graphics 'Bruker SHELXTL'
_computing_publication_material 'Bruker SHELXTL'
_computing_structure_refinement 'SHELXL-97 (Sheldrick, 1997)'
_computing_structure_solution 'SHELXS-97 (Sheldrick, 1990)'
_diffrn_ambient_temperature 173(2)
_diffrn_measured_fraction_theta_full 0.995
_diffrn_measured_fraction_theta_max 0.995
_diffrn_measurement_device_type 'rigaku saturn'
_diffrn_measurement_method '\w scans'
_diffrn_radiation_monochromator confocal
_diffrn_radiation_source 'rotating anode'
_diffrn_radiation_type MoK\a
_diffrn_radiation_wavelength 0.71073
_diffrn_reflns_av_R_equivalents 0.0769
_diffrn_reflns_av_sigmaI/netI 0.0778
_diffrn_reflns_limit_h_max 14
_diffrn_reflns_limit_h_min -16
_diffrn_reflns_limit_k_max 27
_diffrn_reflns_limit_k_min -27
_diffrn_reflns_limit_l_max 19
_diffrn_reflns_limit_l_min -19
_diffrn_reflns_number 37451
_diffrn_reflns_theta_full 27.94
_diffrn_reflns_theta_max 27.94
_diffrn_reflns_theta_min 1.70
_diffrn_standards_decay_% 0
_diffrn_standards_interval_count 0
_diffrn_standards_interval_time 0
_diffrn_standards_number 0
_exptl_absorpt_coefficient_mu 0.145
_exptl_absorpt_correction_T_max 0.9828
_exptl_absorpt_correction_T_min 0.9716
_exptl_absorpt_correction_type multi-scan
_exptl_absorpt_process_details crystalclear
_exptl_crystal_density_diffrn 1.379
_exptl_crystal_density_method 'not measured'
_exptl_crystal_F_000 1610
_exptl_crystal_size_max 0.20
_exptl_crystal_size_mid 0.18
_exptl_crystal_size_min 0.12
_refine_diff_density_max 0.296
_refine_diff_density_min -0.324
_refine_diff_density_rms 0.056
_refine_ls_extinction_coef 0.0106(10)
_refine_ls_extinction_expression Fc^*^=kFc[1+0.001xFc^2^\l^3^/sin(2\q)]^-1/4^
_refine_ls_extinction_method SHELXL
_refine_ls_goodness_of_fit_ref 0.981
_refine_ls_hydrogen_treatment constr
_refine_ls_matrix_type full
_refine_ls_number_parameters 551
_refine_ls_number_reflns 8963
_refine_ls_number_restraints 78
_refine_ls_restrained_S_all 1.044
_refine_ls_R_factor_all 0.1068
_refine_ls_R_factor_gt 0.0613
_refine_ls_shift/su_max 0.002
_refine_ls_shift/su_mean 0.000
_refine_ls_structure_factor_coef Fsqd
_refine_ls_weighting_details 'calc w=1/[\s^2^(Fo^2^)+(0.0734P)^2^+0.0000P] where P=(Fo^2^+2Fc^2^)/3'
_refine_ls_weighting_scheme calc
_refine_ls_wR_factor_gt 0.1365
_refine_ls_wR_factor_ref 0.1590
_reflns_number_gt 5215
_reflns_number_total 8963
_reflns_threshold_expression >2sigma(I)
_cod_data_source_file c4ob01927j2.cif
_cod_data_source_block shelxl
_cod_depositor_comments
;
The following automatic conversions were performed:

'_symmetry_cell_setting' value 'Monoclinic' changed to 'monoclinic'
according to
/usr/data/users/saulius/crontab/automatic-downloads/rss-feeds/RSC/lib/dictionaries/cif_core.dic
dictionary named 'cif_core.dic' version 2.4.2 from 2011-04-26.

Automatic conversion script
Id: cif_fix_values 2827 2014-09-09 07:05:25Z andrius 

 Adding full bibliography for 7154142--7154143.cif.
;
_cod_original_cell_volume 3757.4(13)
_cod_original_sg_symbol_H-M P2(1)/c
_cod_original_formula_sum 'C43.25 H32.50 Cl0.50 F6 O6'
_cod_database_code 7154142

loop_
_symmetry_equiv_pos_as_xyz
'x, y, z'
'-x, y+1/2, -z+1/2'
'-x, -y, -z'
'x, -y-1/2, z-1/2'

loop_
_atom_site_label
_atom_site_type_symbol
_atom_site_fract_x
_atom_site_fract_y
_atom_site_fract_z
_atom_site_U_iso_or_equiv
_atom_site_adp_type
_atom_site_occupancy
_atom_site_symmetry_multiplicity
_atom_site_calc_flag
_atom_site_refinement_flags
_atom_site_disorder_assembly
_atom_site_disorder_group
F1 F 0.65061(12) 0.19175(6) 1.31821(12) 0.0583(4) Uani 1 1 d . . .
F2 F 0.52970(11) 0.11958(7) 1.30923(12) 0.0632(5) Uani 1 1 d . . .
F3 F 0.65064(14) 0.11911(8) 1.41967(11) 0.0692(5) Uani 1 1 d . . .
F4 F 0.9120(7) 0.0747(3) 0.5052(4) 0.107(2) Uani 0.50 1 d PDU A 1
F5 F 0.9797(5) 0.0142(3) 0.6155(7) 0.080(2) Uani 0.50 1 d PDU A 1
F6 F 0.8153(4) 0.0098(2) 0.5669(4) 0.1012(14) Uani 0.50 1 d PDU A 1
F4' F 1.0176(3) 0.07725(17) 0.5566(3) 0.0785(11) Uani 0.50 1 d PDU A 2
F5' F 0.9361(6) 0.0013(3) 0.6139(6) 0.083(2) Uani 0.50 1 d PDU A 2
F6' F 0.8573(5) 0.0567(4) 0.5075(4) 0.092(2) Uani 0.50 1 d PDU A 2
O1 O 0.71508(12) 0.19469(7) 1.01328(12) 0.0411(4) Uani 1 1 d . . .
O2 O 0.87151(14) -0.00088(7) 0.93253(12) 0.0475(4) Uani 1 1 d . . .
O3 O 0.87935(13) 0.27956(7) 0.94816(12) 0.0425(4) Uani 1 1 d . . .
O4 O 1.15071(13) 0.13908(7) 0.85264(12) 0.0448(4) Uani 1 1 d . . .
O5 O 1.27945(13) 0.18801(9) 1.02567(14) 0.0567(5) Uani 1 1 d . . .
O6 O 1.29275(13) 0.28197(8) 1.09724(13) 0.0520(5) Uani 1 1 d . . .
C1 C 0.90127(17) 0.10406(10) 1.07490(15) 0.0331(5) Uani 1 1 d . . .
H1 H 0.9633 0.0736 1.0689 0.040 Uiso 1 1 calc R . .
C2 C 0.83033(17) 0.07739(10) 1.14890(16) 0.0322(5) Uani 1 1 d . . .
C3 C 0.83391(19) 0.01355(11) 1.16852(17) 0.0402(6) Uani 1 1 d . . .
H3 H 0.8762 -0.0135 1.1321 0.048 Uiso 1 1 calc R . .
C4 C 0.7772(2) -0.01176(11) 1.23998(18) 0.0474(6) Uani 1 1 d . . .
H4 H 0.7818 -0.0557 1.2525 0.057 Uiso 1 1 calc R . .
C5 C 0.71449(19) 0.02629(11) 1.29292(18) 0.0429(6) Uani 1 1 d . . .
H5 H 0.6760 0.0090 1.3423 0.051 Uiso 1 1 calc R . .
C6 C 0.70787(17) 0.09015(11) 1.27350(16) 0.0352(5) Uani 1 1 d . . .
C7 C 0.76571(17) 0.11580(10) 1.20258(16) 0.0337(5) Uani 1 1 d . . .
H7 H 0.7613 0.1598 1.1905 0.040 Uiso 1 1 calc R . .
C8 C 0.63655(19) 0.13002(11) 1.32950(18) 0.0401(6) Uani 1 1 d . . .
C9 C 0.84302(16) 0.10888(10) 0.97807(15) 0.0305(5) Uani 1 1 d . . .
C10 C 0.73161(17) 0.14313(11) 0.98069(15) 0.0327(5) Uani 1 1 d . . .
C11 C 0.64480(18) 0.10015(12) 0.94332(17) 0.0408(6) Uani 1 1 d . . .
C12 C 0.53277(19) 0.11195(14) 0.9297(2) 0.0551(7) Uani 1 1 d . . .
H12 H 0.5028 0.1522 0.9427 0.066 Uiso 1 1 calc R . .
C13 C 0.4667(2) 0.06343(17) 0.8969(2) 0.0737(10) Uani 1 1 d . . .
H13 H 0.3901 0.0704 0.8865 0.088 Uiso 1 1 calc R . .
C14 C 0.5108(3) 0.00394(17) 0.8785(2) 0.0765(10) Uani 1 1 d . . .
H14 H 0.4635 -0.0289 0.8567 0.092 Uiso 1 1 calc R . .
C15 C 0.6217(2) -0.00752(14) 0.8917(2) 0.0625(8) Uani 1 1 d . . .
H15 H 0.6518 -0.0477 0.8789 0.075 Uiso 1 1 calc R . .
C16 C 0.68842(19) 0.04177(12) 0.92428(17) 0.0423(6) Uani 1 1 d . . .
C17 C 0.80838(19) 0.04255(11) 0.94339(16) 0.0366(5) Uani 1 1 d . . .
C18 C 0.92875(17) 0.13278(10) 0.90895(15) 0.0302(5) Uani 1 1 d . . .
H18 H 0.9810 0.0966 0.9051 0.036 Uiso 1 1 calc R . .
C19 C 0.87993(17) 0.13856(10) 0.81123(15) 0.0306(5) Uani 1 1 d . . .
C20 C 0.80418(17) 0.18517(10) 0.78410(16) 0.0348(5) Uani 1 1 d . . .
H20 H 0.7800 0.2145 0.8282 0.042 Uiso 1 1 calc R . .
C21 C 0.76391(18) 0.18929(11) 0.69407(17) 0.0382(6) Uani 1 1 d . . .
H21 H 0.7135 0.2219 0.6769 0.046 Uiso 1 1 calc R . .
C22 C 0.7956(2) 0.14702(11) 0.62893(17) 0.0416(6) Uani 1 1 d . . .
H22 H 0.7674 0.1500 0.5672 0.050 Uiso 1 1 calc R . .
C23 C 0.8699(2) 0.09969(11) 0.65513(17) 0.0411(6) Uani 1 1 d . A .
C24 C 0.91138(19) 0.09591(10) 0.74518(16) 0.0355(5) Uani 1 1 d . . .
H24 H 0.9623 0.0635 0.7620 0.043 Uiso 1 1 calc R . .
C25 C 0.9080(3) 0.05497(14) 0.5856(2) 0.0719(10) Uani 1 1 d D . .
C26 C 1.00453(17) 0.18896(10) 0.93747(15) 0.0313(5) Uani 1 1 d . . .
C27 C 0.96382(18) 0.25698(10) 0.92172(15) 0.0341(5) Uani 1 1 d . . .
C28 C 1.04813(19) 0.29187(11) 0.87217(16) 0.0384(6) Uani 1 1 d . . .
C29 C 1.0520(2) 0.35602(11) 0.84970(18) 0.0483(7) Uani 1 1 d . . .
H29 H 0.9945 0.3839 0.8649 0.058 Uiso 1 1 calc R . .
C30 C 1.1414(3) 0.37712(13) 0.8051(2) 0.0598(8) Uani 1 1 d . . .
H30 H 1.1457 0.4204 0.7887 0.072 Uiso 1 1 calc R . .
C31 C 1.2263(3) 0.33658(14) 0.7834(2) 0.0609(8) Uani 1 1 d . . .
H31 H 1.2880 0.3529 0.7535 0.073 Uiso 1 1 calc R . .
C32 C 1.2224(2) 0.27346(12) 0.80423(19) 0.0497(7) Uani 1 1 d . . .
H32 H 1.2800 0.2458 0.7887 0.060 Uiso 1 1 calc R . .
C33 C 1.13210(19) 0.25160(11) 0.84847(16) 0.0390(6) Uani 1 1 d . . .
C34 C 1.10512(18) 0.18644(11) 0.87620(16) 0.0359(5) Uani 1 1 d . . .
C35 C 1.04885(17) 0.18163(10) 1.04001(16) 0.0329(5) Uani 1 1 d . . .
H35 H 1.0983 0.1439 1.0423 0.039 Uiso 1 1 calc R . .
C36 C 1.11701(17) 0.23710(11) 1.07522(16) 0.0361(5) Uani 1 1 d . . .
C37 C 1.07657(19) 0.28591(12) 1.11834(18) 0.0472(7) Uani 1 1 d . . .
H37A H 1.1243 0.3182 1.1415 0.057 Uiso 1 1 calc R . .
H37B H 0.9997 0.2888 1.1263 0.057 Uiso 1 1 calc R . .
C38 C 1.23800(18) 0.23243(12) 1.06256(17) 0.0393(6) Uani 1 1 d . . .
C39 C 1.4143(2) 0.28628(14) 1.0927(2) 0.0627(9) Uani 1 1 d . . .
C40 C 1.4433(3) 0.29054(16) 0.9929(3) 0.0834(11) Uani 1 1 d . . .
H40A H 1.4187 0.2522 0.9605 0.125 Uiso 1 1 calc R . .
H40B H 1.5231 0.2949 0.9893 0.125 Uiso 1 1 calc R . .
H40C H 1.4068 0.3273 0.9644 0.125 Uiso 1 1 calc R . .
C41 C 1.4384(3) 0.34654(18) 1.1449(4) 0.1137(16) Uani 1 1 d . . .
H41A H 1.4035 0.3820 1.1118 0.171 Uiso 1 1 calc R . .
H41B H 1.5181 0.3533 1.1503 0.171 Uiso 1 1 calc R . .
H41C H 1.4093 0.3434 1.2063 0.171 Uiso 1 1 calc R . .
C42 C 1.4683(2) 0.23070(16) 1.1409(2) 0.0710(9) Uani 1 1 d . . .
H42A H 1.4484 0.2302 1.2053 0.107 Uiso 1 1 calc R . .
H42B H 1.5483 0.2342 1.1379 0.107 Uiso 1 1 calc R . .
H42C H 1.4432 0.1916 1.1108 0.107 Uiso 1 1 calc R . .
C43 C 0.95392(16) 0.16708(10) 1.10142(15) 0.0338(5) Uani 1 1 d . . .
H43A H 0.9815 0.1656 1.1664 0.041 Uiso 1 1 calc R . .
H43B H 0.8981 0.2010 1.0952 0.041 Uiso 1 1 calc R . .
Cl1 Cl 0.5000 1.0000 0.5000 0.1037(10) Uani 0.50 2 d SP . .
Cl2 Cl 0.6221(3) 1.00715(17) 0.6705(3) 0.0892(11) Uani 0.25 1 d P . .
C C 0.6247(15) 0.9863(10) 0.5545(14) 0.136(8) Uani 0.25 1 d P . .
H0A H 0.6819 1.0111 0.5246 0.163 Uiso 0.25 1 calc PR . .
H0B H 0.6436 0.9411 0.5492 0.163 Uiso 0.25 1 calc PR . .

loop_
_atom_site_aniso_label
_atom_site_aniso_U_11
_atom_site_aniso_U_22
_atom_site_aniso_U_33
_atom_site_aniso_U_23
_atom_site_aniso_U_13
_atom_site_aniso_U_12
F1 0.0620(10) 0.0453(9) 0.0696(12) -0.0123(7) 0.0244(8) -0.0031(7)
F2 0.0329(8) 0.0730(11) 0.0844(14) -0.0170(9) 0.0101(8) -0.0012(7)
F3 0.0863(12) 0.0866(12) 0.0356(10) -0.0037(8) 0.0119(8) 0.0234(9)
F4 0.194(7) 0.073(3) 0.059(4) 0.008(3) 0.055(4) 0.031(4)
F5 0.083(3) 0.086(5) 0.071(3) -0.041(3) 0.002(3) 0.025(3)
F6 0.134(4) 0.071(3) 0.097(3) -0.051(2) -0.021(3) -0.008(3)
F4' 0.084(3) 0.078(2) 0.078(3) -0.030(2) 0.051(2) -0.005(2)
F5' 0.153(6) 0.034(2) 0.064(4) -0.001(2) 0.029(5) 0.014(3)
F6' 0.095(4) 0.130(5) 0.049(3) -0.045(3) -0.012(3) 0.013(3)
O1 0.0342(8) 0.0419(10) 0.0470(11) -0.0064(8) 0.0016(7) 0.0064(7)
O2 0.0534(10) 0.0381(9) 0.0514(12) -0.0030(8) 0.0076(9) 0.0062(8)
O3 0.0411(9) 0.0399(9) 0.0464(11) -0.0080(8) 0.0017(8) 0.0047(7)
O4 0.0429(9) 0.0455(10) 0.0473(12) -0.0069(8) 0.0148(8) 0.0032(8)
O5 0.0343(9) 0.0675(12) 0.0688(15) -0.0147(10) 0.0069(9) 0.0027(9)
O6 0.0316(9) 0.0595(11) 0.0652(14) -0.0094(9) 0.0053(8) -0.0125(8)
C1 0.0315(11) 0.0388(12) 0.0293(13) -0.0002(10) 0.0033(9) 0.0045(10)
C2 0.0294(11) 0.0371(12) 0.0300(13) -0.0014(10) 0.0016(9) 0.0025(9)
C3 0.0421(13) 0.0433(14) 0.0355(15) 0.0005(11) 0.0058(11) 0.0088(11)
C4 0.0589(16) 0.0368(13) 0.0474(17) 0.0047(12) 0.0120(13) 0.0069(12)
C5 0.0471(14) 0.0439(14) 0.0384(15) 0.0033(11) 0.0098(11) -0.0038(11)
C6 0.0312(11) 0.0417(13) 0.0330(14) -0.0038(10) 0.0038(10) -0.0016(10)
C7 0.0304(11) 0.0364(12) 0.0342(14) -0.0008(10) 0.0009(10) -0.0014(9)
C8 0.0385(13) 0.0455(15) 0.0368(15) -0.0012(11) 0.0075(11) -0.0057(11)
C9 0.0302(11) 0.0327(12) 0.0286(12) -0.0037(9) 0.0026(9) 0.0018(9)
C10 0.0311(11) 0.0396(13) 0.0275(13) 0.0025(10) 0.0023(9) 0.0005(10)
C11 0.0351(12) 0.0497(15) 0.0371(15) -0.0016(11) -0.0013(10) -0.0026(11)
C12 0.0344(13) 0.0696(19) 0.060(2) -0.0065(15) -0.0066(12) -0.0042(13)
C13 0.0438(16) 0.100(3) 0.076(2) -0.006(2) -0.0106(15) -0.0139(17)
C14 0.0596(19) 0.087(2) 0.081(3) -0.0178(19) -0.0098(17) -0.0306(18)
C15 0.0613(18) 0.0605(18) 0.066(2) -0.0176(15) 0.0063(15) -0.0198(15)
C16 0.0412(13) 0.0468(15) 0.0389(15) -0.0050(11) 0.0025(11) -0.0089(11)
C17 0.0438(13) 0.0370(13) 0.0295(13) -0.0005(10) 0.0076(10) 0.0016(11)
C18 0.0329(11) 0.0293(11) 0.0284(13) -0.0034(9) 0.0022(9) 0.0032(9)
C19 0.0319(11) 0.0312(11) 0.0287(12) -0.0023(9) 0.0015(9) 0.0009(9)
C20 0.0341(11) 0.0362(12) 0.0342(14) -0.0059(10) 0.0003(10) 0.0042(10)
C21 0.0367(12) 0.0400(13) 0.0376(15) 0.0025(11) -0.0024(10) 0.0042(10)
C22 0.0511(14) 0.0440(14) 0.0294(14) 0.0012(11) -0.0022(11) -0.0055(11)
C23 0.0602(15) 0.0353(12) 0.0281(14) -0.0026(10) 0.0063(11) 0.0011(12)
C24 0.0453(13) 0.0313(12) 0.0301(13) 0.0003(10) 0.0046(10) 0.0052(10)
C25 0.133(3) 0.055(2) 0.0275(17) -0.0013(14) 0.0049(18) 0.027(2)
C26 0.0316(11) 0.0363(12) 0.0263(12) -0.0032(9) 0.0035(9) 0.0012(9)
C27 0.0381(12) 0.0355(12) 0.0285(13) -0.0090(10) 0.0006(10) 0.0006(10)
C28 0.0500(14) 0.0372(13) 0.0281(13) -0.0059(10) 0.0023(11) -0.0038(11)
C29 0.0689(17) 0.0384(14) 0.0378(16) -0.0058(11) 0.0048(13) -0.0062(13)
C30 0.091(2) 0.0434(15) 0.0456(18) -0.0009(13) 0.0153(16) -0.0182(15)
C31 0.076(2) 0.0620(18) 0.0463(19) -0.0080(14) 0.0235(15) -0.0220(16)
C32 0.0574(16) 0.0537(16) 0.0394(16) -0.0063(12) 0.0178(13) -0.0107(13)
C33 0.0471(13) 0.0446(14) 0.0258(13) -0.0055(10) 0.0074(10) -0.0062(11)
C34 0.0361(12) 0.0423(14) 0.0293(13) -0.0052(10) 0.0028(10) 0.0012(10)
C35 0.0292(11) 0.0408(13) 0.0287(13) -0.0039(10) 0.0012(9) 0.0016(9)
C36 0.0290(11) 0.0480(14) 0.0313(13) -0.0016(11) 0.0019(9) -0.0004(10)
C37 0.0317(12) 0.0600(17) 0.0498(17) -0.0149(13) -0.0004(11) -0.0021(12)
C38 0.0319(12) 0.0547(15) 0.0314(14) 0.0028(11) 0.0029(10) -0.0036(11)
C39 0.0335(13) 0.071(2) 0.085(3) -0.0018(17) 0.0092(15) -0.0161(13)
C40 0.0563(19) 0.101(3) 0.095(3) 0.037(2) 0.030(2) -0.0058(18)
C41 0.053(2) 0.106(3) 0.183(5) -0.038(3) 0.005(2) -0.036(2)
C42 0.0333(14) 0.104(3) 0.075(2) 0.0090(19) -0.0022(14) -0.0077(15)
C43 0.0294(11) 0.0456(13) 0.0262(13) -0.0022(10) 0.0008(9) 0.0010(10)
Cl1 0.116(2) 0.113(2) 0.083(2) 0.0131(17) 0.0147(18) -0.0386(18)
Cl2 0.105(3) 0.073(2) 0.091(3) 0.0023(19) 0.013(2) -0.009(2)
C 0.124(16) 0.18(2) 0.110(17) 0.005(14) 0.040(13) -0.042(14)

loop_
_atom_type_symbol
_atom_type_description
_atom_type_scat_dispersion_real
_atom_type_scat_dispersion_imag
_atom_type_scat_source
C C 0.0033 0.0016 'International Tables Vol C Tables 4.2.6.8 and 6.1.1.4'
H H 0.0000 0.0000 'International Tables Vol C Tables 4.2.6.8 and 6.1.1.4'
O O 0.0106 0.0060 'International Tables Vol C Tables 4.2.6.8 and 6.1.1.4'
F F 0.0171 0.0103 'International Tables Vol C Tables 4.2.6.8 and 6.1.1.4'
Cl Cl 0.1484 0.1585 'International Tables Vol C Tables 4.2.6.8 and 6.1.1.4'

loop_
_geom_angle_atom_site_label_1
_geom_angle_atom_site_label_2
_geom_angle_atom_site_label_3
_geom_angle
_geom_angle_site_symmetry_3
C38 O6 C39 120.9(2) .
C2 C1 C43 113.09(18) .
C2 C1 C9 114.71(17) .
C43 C1 C9 109.97(17) .
C2 C1 H1 106.1 .
C43 C1 H1 106.1 .
C9 C1 H1 106.1 .
C3 C2 C7 117.9(2) .
C3 C2 C1 119.77(19) .
C7 C2 C1 122.20(19) .
C4 C3 C2 121.5(2) .
C4 C3 H3 119.2 .
C2 C3 H3 119.2 .
C5 C4 C3 120.3(2) .
C5 C4 H4 119.8 .
C3 C4 H4 119.8 .
C4 C5 C6 119.3(2) .
C4 C5 H5 120.4 .
C6 C5 H5 120.4 .
C5 C6 C7 120.6(2) .
C5 C6 C8 118.4(2) .
C7 C6 C8 121.1(2) .
C6 C7 C2 120.4(2) .
C6 C7 H7 119.8 .
C2 C7 H7 119.8 .
F1 C8 F3 106.3(2) .
F1 C8 F2 105.34(19) .
F3 C8 F2 105.50(19) .
F1 C8 C6 114.25(19) .
F3 C8 C6 113.0(2) .
F2 C8 C6 111.8(2) .
C10 C9 C17 102.11(17) .
C10 C9 C1 111.97(17) .
C17 C9 C1 110.06(17) .
C10 C9 C18 118.47(17) .
C17 C9 C18 105.29(16) .
C1 C9 C18 108.38(17) .
O1 C10 C11 124.8(2) .
O1 C10 C9 126.7(2) .
C11 C10 C9 108.37(18) .
C16 C11 C12 121.1(2) .
C16 C11 C10 110.6(2) .
C12 C11 C10 128.3(2) .
C13 C12 C11 117.9(3) .
C13 C12 H12 121.1 .
C11 C12 H12 121.1 .
C12 C13 C14 121.0(3) .
C12 C13 H13 119.5 .
C14 C13 H13 119.5 .
C15 C14 C13 121.0(3) .
C15 C14 H14 119.5 .
C13 C14 H14 119.5 .
C14 C15 C16 117.8(3) .
C14 C15 H15 121.1 .
C16 C15 H15 121.1 .
C11 C16 C15 121.2(2) .
C11 C16 C17 109.8(2) .
C15 C16 C17 129.0(2) .
O2 C17 C16 126.5(2) .
O2 C17 C9 124.6(2) .
C16 C17 C9 108.95(18) .
C19 C18 C26 112.97(17) .
C19 C18 C9 112.59(17) .
C26 C18 C9 118.78(18) .
C19 C18 H18 103.4 .
C26 C18 H18 103.4 .
C9 C18 H18 103.4 .
C24 C19 C20 117.7(2) .
C24 C19 C18 119.21(19) .
C20 C19 C18 123.09(19) .
C21 C20 C19 120.9(2) .
C21 C20 H20 119.5 .
C19 C20 H20 119.5 .
C22 C21 C20 121.1(2) .
C22 C21 H21 119.5 .
C20 C21 H21 119.5 .
C21 C22 C23 118.7(2) .
C21 C22 H22 120.6 .
C23 C22 H22 120.6 .
C24 C23 C22 120.3(2) .
C24 C23 C25 120.0(2) .
C22 C23 C25 119.7(2) .
C23 C24 C19 121.2(2) .
C23 C24 H24 119.4 .
C19 C24 H24 119.4 .
F4 C25 F5' 126.2(6) .
F4 C25 F6' 35.6(4) .
F5' C25 F6' 115.8(6) .
F4 C25 F5 119.0(6) .
F5' C25 F5 27.1(5) .
F6' C25 F5 127.9(6) .
F4 C25 C23 117.1(4) .
F5' C25 C23 116.6(5) .
F6' C25 C23 116.2(4) .
F5 C25 C23 115.4(5) .
F4 C25 F4' 63.5(4) .
F5' C25 F4' 98.4(5) .
F6' C25 F4' 98.1(4) .
F5 C25 F4' 73.0(4) .
C23 C25 F4' 107.7(3) .
F4 C25 F6 96.0(5) .
F5' C25 F6 70.8(4) .
F6' C25 F6 61.5(4) .
F5 C25 F6 97.2(4) .
C23 C25 F6 106.2(3) .
F4' C25 F6 145.7(3) .
C27 C26 C34 101.78(17) .
C27 C26 C18 119.76(18) .
C34 C26 C18 107.17(17) .
C27 C26 C35 109.16(17) .
C34 C26 C35 107.36(17) .
C18 C26 C35 110.62(17) .
O3 C27 C28 125.1(2) .
O3 C27 C26 126.5(2) .
C28 C27 C26 108.39(18) .
C33 C28 C29 120.4(2) .
C33 C28 C27 110.4(2) .
C29 C28 C27 129.1(2) .
C30 C29 C28 117.7(2) .
C30 C29 H29 121.2 .
C28 C29 H29 121.2 .
C29 C30 C31 121.4(2) .
C29 C30 H30 119.3 .
C31 C30 H30 119.3 .
C32 C31 C30 121.2(2) .
C32 C31 H31 119.4 .
C30 C31 H31 119.4 .
C31 C32 C33 117.8(2) .
C31 C32 H32 121.1 .
C33 C32 H32 121.1 .
C32 C33 C28 121.4(2) .
C32 C33 C34 129.2(2) .
C28 C33 C34 109.3(2) .
O4 C34 C33 126.1(2) .
O4 C34 C26 125.4(2) .
C33 C34 C26 108.44(19) .
C36 C35 C43 112.11(19) .
C36 C35 C26 113.79(18) .
C43 C35 C26 109.96(17) .
C36 C35 H35 106.9 .
C43 C35 H35 106.9 .
C26 C35 H35 106.9 .
C37 C36 C38 120.2(2) .
C37 C36 C35 124.1(2) .
C38 C36 C35 115.7(2) .
C36 C37 H37A 120.0 .
C36 C37 H37B 120.0 .
H37A C37 H37B 120.0 .
O5 C38 O6 124.9(2) .
O5 C38 C36 122.8(2) .
O6 C38 C36 112.3(2) .
O6 C39 C42 110.1(2) .
O6 C39 C41 101.5(2) .
C42 C39 C41 110.9(3) .
O6 C39 C40 108.9(3) .
C42 C39 C40 112.2(3) .
C41 C39 C40 112.6(3) .
C39 C40 H40A 109.5 .
C39 C40 H40B 109.5 .
H40A C40 H40B 109.5 .
C39 C40 H40C 109.5 .
H40A C40 H40C 109.5 .
H40B C40 H40C 109.5 .
C39 C41 H41A 109.5 .
C39 C41 H41B 109.5 .
H41A C41 H41B 109.5 .
C39 C41 H41C 109.5 .
H41A C41 H41C 109.5 .
H41B C41 H41C 109.5 .
C39 C42 H42A 109.5 .
C39 C42 H42B 109.5 .
H42A C42 H42B 109.5 .
C39 C42 H42C 109.5 .
H42A C42 H42C 109.5 .
H42B C42 H42C 109.5 .
C1 C43 C35 110.47(18) .
C1 C43 H43A 109.6 .
C35 C43 H43A 109.6 .
C1 C43 H43B 109.6 .
C35 C43 H43B 109.6 .
H43A C43 H43B 108.1 .
C Cl1 C 180.0(6) 3_676
Cl1 C Cl2 110.6(10) .
Cl1 C H0A 109.5 .
Cl2 C H0A 109.5 .
Cl1 C H0B 109.5 .
Cl2 C H0B 109.5 .
H0A C H0B 108.1 .

loop_
_geom_bond_atom_site_label_1
_geom_bond_atom_site_label_2
_geom_bond_distance
_geom_bond_site_symmetry_2
F1 C8 1.331(3) .
F2 C8 1.339(3) .
F3 C8 1.337(3) .
F4 C25 1.247(6) .
F5 C25 1.290(7) .
F6 C25 1.496(5) .
F4' C25 1.496(5) .
F5' C25 1.252(6) .
F6' C25 1.270(6) .
O1 C10 1.213(2) .
O2 C17 1.215(3) .
O3 C27 1.213(3) .
O4 C34 1.205(3) .
O5 C38 1.207(3) .
O6 C38 1.331(3) .
O6 C39 1.487(3) .
C1 C2 1.521(3) .
C1 C43 1.524(3) .
C1 C9 1.553(3) .
C1 H1 1.0000 .
C2 C3 1.384(3) .
C2 C7 1.397(3) .
C3 C4 1.384(3) .
C3 H3 0.9500 .
C4 C5 1.373(3) .
C4 H4 0.9500 .
C5 C6 1.385(3) .
C5 H5 0.9500 .
C6 C7 1.388(3) .
C6 C8 1.483(3) .
C7 H7 0.9500 .
C9 C10 1.541(3) .
C9 C17 1.547(3) .
C9 C18 1.568(3) .
C10 C11 1.480(3) .
C11 C16 1.380(3) .
C11 C12 1.392(3) .
C12 C13 1.378(4) .
C12 H12 0.9500 .
C13 C14 1.402(4) .
C13 H13 0.9500 .
C14 C15 1.377(4) .
C14 H14 0.9500 .
C15 C16 1.393(3) .
C15 H15 0.9500 .
C16 C17 1.474(3) .
C18 C19 1.522(3) .
C18 C26 1.552(3) .
C18 H18 1.0000 .
C19 C24 1.387(3) .
C19 C20 1.396(3) .
C20 C21 1.382(3) .
C20 H20 0.9500 .
C21 C22 1.374(3) .
C21 H21 0.9500 .
C22 C23 1.392(3) .
C22 H22 0.9500 .
C23 C24 1.386(3) .
C23 C25 1.477(4) .
C24 H24 0.9500 .
C26 C27 1.539(3) .
C26 C34 1.549(3) .
C26 C35 1.572(3) .
C27 C28 1.480(3) .
C28 C33 1.388(3) .
C28 C29 1.400(3) .
C29 C30 1.369(4) .
C29 H29 0.9500 .
C30 C31 1.392(4) .
C30 H30 0.9500 .
C31 C32 1.374(4) .
C31 H31 0.9500 .
C32 C33 1.380(3) .
C32 H32 0.9500 .
C33 C34 1.481(3) .
C35 C36 1.515(3) .
C35 C43 1.525(3) .
C35 H35 1.0000 .
C36 C37 1.318(3) .
C36 C38 1.496(3) .
C37 H37A 0.9500 .
C37 H37B 0.9500 .
C39 C42 1.507(4) .
C39 C41 1.509(5) .
C39 C40 1.514(4) .
C40 H40A 0.9800 .
C40 H40B 0.9800 .
C40 H40C 0.9800 .
C41 H41A 0.9800 .
C41 H41B 0.9800 .
C41 H41C 0.9800 .
C42 H42A 0.9800 .
C42 H42B 0.9800 .
C42 H42C 0.9800 .
C43 H43A 0.9900 .
C43 H43B 0.9900 .
Cl1 C 1.70(2) .
Cl1 C 1.70(2) 3_676
Cl2 C 1.75(2) .
C H0A 0.9900 .
C H0B 0.9900 .

loop_
_geom_torsion_atom_site_label_1
_geom_torsion_atom_site_label_2
_geom_torsion_atom_site_label_3
_geom_torsion_atom_site_label_4
_geom_torsion
_geom_torsion_site_symmetry_1
C43 C1 C2 C3 -138.9(2) .
C9 C1 C2 C3 93.9(2) .
C43 C1 C2 C7 37.1(3) .
C9 C1 C2 C7 -90.2(2) .
C7 C2 C3 C4 -1.2(4) .
C1 C2 C3 C4 174.9(2) .
C2 C3 C4 C5 0.8(4) .
C3 C4 C5 C6 0.5(4) .
C4 C5 C6 C7 -1.3(4) .
C4 C5 C6 C8 177.9(2) .
C5 C6 C7 C2 0.9(3) .
C8 C6 C7 C2 -178.3(2) .
C3 C2 C7 C6 0.4(3) .
C1 C2 C7 C6 -175.7(2) .
C5 C6 C8 F1 168.0(2) .
C7 C6 C8 F1 -12.7(3) .
C5 C6 C8 F3 46.4(3) .
C7 C6 C8 F3 -134.4(2) .
C5 C6 C8 F2 -72.4(3) .
C7 C6 C8 F2 106.8(2) .
C2 C1 C9 C10 51.2(2) .
C43 C1 C9 C10 -77.6(2) .
C2 C1 C9 C17 -61.7(2) .
C43 C1 C9 C17 169.55(16) .
C2 C1 C9 C18 -176.31(17) .
C43 C1 C9 C18 54.9(2) .
C17 C9 C10 O1 171.2(2) .
C1 C9 C10 O1 53.5(3) .
C18 C9 C10 O1 -73.8(3) .
C17 C9 C10 C11 -4.1(2) .
C1 C9 C10 C11 -121.8(2) .
C18 C9 C10 C11 110.9(2) .
O1 C10 C11 C16 -171.0(2) .
C9 C10 C11 C16 4.4(3) .
O1 C10 C11 C12 7.0(4) .
C9 C10 C11 C12 -177.6(2) .
C16 C11 C12 C13 0.2(4) .
C10 C11 C12 C13 -177.6(3) .
C11 C12 C13 C14 0.6(5) .
C12 C13 C14 C15 -0.9(5) .
C13 C14 C15 C16 0.4(5) .
C12 C11 C16 C15 -0.6(4) .
C10 C11 C16 C15 177.5(2) .
C12 C11 C16 C17 179.1(2) .
C10 C11 C16 C17 -2.7(3) .
C14 C15 C16 C11 0.4(4) .
C14 C15 C16 C17 -179.4(3) .
C11 C16 C17 O2 -178.8(2) .
C15 C16 C17 O2 1.0(4) .
C11 C16 C17 C9 -0.1(3) .
C15 C16 C17 C9 179.7(3) .
C10 C9 C17 O2 -178.6(2) .
C1 C9 C17 O2 -59.6(3) .
C18 C9 C17 O2 57.0(3) .
C10 C9 C17 C16 2.6(2) .
C1 C9 C17 C16 121.7(2) .
C18 C9 C17 C16 -121.73(19) .
C10 C9 C18 C19 -51.6(2) .
C17 C9 C18 C19 61.7(2) .
C1 C9 C18 C19 179.44(16) .
C10 C9 C18 C26 83.7(2) .
C17 C9 C18 C26 -163.02(18) .
C1 C9 C18 C26 -45.3(2) .
C26 C18 C19 C24 113.2(2) .
C9 C18 C19 C24 -108.9(2) .
C26 C18 C19 C20 -66.8(3) .
C9 C18 C19 C20 71.2(2) .
C24 C19 C20 C21 -1.3(3) .
C18 C19 C20 C21 178.64(19) .
C19 C20 C21 C22 1.2(3) .
C20 C21 C22 C23 -0.2(3) .
C21 C22 C23 C24 -0.5(4) .
C21 C22 C23 C25 -178.0(2) .
C22 C23 C24 C19 0.4(4) .
C25 C23 C24 C19 177.8(2) .
C20 C19 C24 C23 0.6(3) .
C18 C19 C24 C23 -179.4(2) .
C24 C23 C25 F4 -147.8(5) .
C22 C23 C25 F4 29.7(6) .
C24 C23 C25 F5' 30.2(6) .
C22 C23 C25 F5' -152.3(5) .
C24 C23 C25 F6' 172.2(5) .
C22 C23 C25 F6' -10.3(6) .
C24 C23 C25 F5 0.0(6) .
C22 C23 C25 F5 177.5(4) .
C24 C23 C25 F4' -79.1(3) .
C22 C23 C25 F4' 98.4(3) .
C24 C23 C25 F6 106.4(3) .
C22 C23 C25 F6 -76.1(4) .
C19 C18 C26 C27 49.6(3) .
C9 C18 C26 C27 -85.5(2) .
C19 C18 C26 C34 -65.4(2) .
C9 C18 C26 C34 159.48(18) .
C19 C18 C26 C35 177.88(16) .
C9 C18 C26 C35 42.7(2) .
C34 C26 C27 O3 171.9(2) .
C18 C26 C27 O3 54.1(3) .
C35 C26 C27 O3 -74.8(3) .
C34 C26 C27 C28 -10.8(2) .
C18 C26 C27 C28 -128.6(2) .
C35 C26 C27 C28 102.5(2) .
O3 C27 C28 C33 -177.5(2) .
C26 C27 C28 C33 5.2(3) .
O3 C27 C28 C29 3.3(4) .
C26 C27 C28 C29 -174.1(2) .
C33 C28 C29 C30 -0.8(4) .
C27 C28 C29 C30 178.4(3) .
C28 C29 C30 C31 -0.5(4) .
C29 C30 C31 C32 1.3(5) .
C30 C31 C32 C33 -0.7(4) .
C31 C32 C33 C28 -0.7(4) .
C31 C32 C33 C34 177.9(3) .
C29 C28 C33 C32 1.4(4) .
C27 C28 C33 C32 -177.9(2) .
C29 C28 C33 C34 -177.3(2) .
C27 C28 C33 C34 3.3(3) .
C32 C33 C34 O4 -11.7(4) .
C28 C33 C34 O4 167.0(2) .
C32 C33 C34 C26 170.8(3) .
C28 C33 C34 C26 -10.5(3) .
C27 C26 C34 O4 -164.8(2) .
C18 C26 C34 O4 -38.3(3) .
C35 C26 C34 O4 80.6(3) .
C27 C26 C34 C33 12.7(2) .
C18 C26 C34 C33 139.25(19) .
C35 C26 C34 C33 -101.9(2) .
C27 C26 C35 C36 -42.0(2) .
C34 C26 C35 C36 67.5(2) .
C18 C26 C35 C36 -175.84(17) .
C27 C26 C35 C43 84.7(2) .
C34 C26 C35 C43 -165.76(18) .
C18 C26 C35 C43 -49.1(2) .
C43 C35 C36 C37 -33.3(3) .
C26 C35 C36 C37 92.3(3) .
C43 C35 C36 C38 143.7(2) .
C26 C35 C36 C38 -90.8(2) .
C39 O6 C38 O5 0.0(4) .
C39 O6 C38 C36 179.4(2) .
C37 C36 C38 O5 178.1(3) .
C35 C36 C38 O5 1.0(4) .
C37 C36 C38 O6 -1.2(3) .
C35 C36 C38 O6 -178.3(2) .
C38 O6 C39 C42 -58.8(3) .
C38 O6 C39 C41 -176.4(3) .
C38 O6 C39 C40 64.6(3) .
C2 C1 C43 C35 162.98(18) .
C9 C1 C43 C35 -67.3(2) .
C36 C35 C43 C1 -169.03(18) .
C26 C35 C43 C1 63.3(2) .
C Cl1 C Cl2 -110(14) 3_676
